data_4304271
loop_
_publ_author_name
'Mohammad Habib'
'Tapan K. Karmakar'
'Guillem Arom\'i'
'Jordi Ribas-Ari\~no'
'Hoong-Kun Fun'
'Suchada Chantrapromma'
'Swapan K. Chandra'

_publ_section_title
;
A Versatile Series of Nickel(II) Complexes Derived from Tetradentate
Imine/Pyridyl Ligands and Various Pseudohalides: Azide and Cyanate
Compared
;
_journal_name_full 'Inorganic Chemistry'
_journal_page_first 4109
_journal_page_last 4117
_journal_paper_doi 10.1021/ic701754u
_journal_volume 47
_journal_year 2008
_chemical_formula_sum 'C52 H44 Cl2 N14 Ni2 O8'
_chemical_formula_weight 1181.33
_chemical_name_systematic
; 
 ? 
;
_space_group_IT_number 14
_symmetry_cell_setting monoclinic
_symmetry_space_group_name_Hall '-P 2yn'
_symmetry_space_group_name_H-M 'P 1 21/n 1'
_atom_sites_solution_hydrogens geom
_atom_sites_solution_primary direct
_atom_sites_solution_secondary difmap
_audit_creation_method SHELXL-97
_cell_angle_alpha 90.00
_cell_angle_beta 99.387(2)
_cell_angle_gamma 90.00
_cell_formula_units_Z 4
_cell_length_a 10.3117(7)
_cell_length_b 18.1579(13)
_cell_length_c 28.747(2)
_cell_measurement_temperature 173(2)
_cell_volume 5310.5(6)
_computing_structure_refinement 'SHELXL-97 (Sheldrick, 1997)'
_computing_structure_solution 'SHELXS-97 (Sheldrick, 1990)'
_diffrn_ambient_temperature 173(2)
_diffrn_measured_fraction_theta_full 0.956
_diffrn_measured_fraction_theta_max 0.956
_diffrn_measurement_device_type 'CCD area detector'
_diffrn_measurement_method 'phi and omega scans'
_diffrn_radiation_monochromator graphite
_diffrn_radiation_source 'fine-focus sealed tube'
_diffrn_radiation_type MoK\a
_diffrn_radiation_wavelength 0.71073
_diffrn_reflns_av_R_equivalents 0.0774
_diffrn_reflns_av_sigmaI/netI 0.1359
_diffrn_reflns_limit_h_max 11
_diffrn_reflns_limit_h_min -13
_diffrn_reflns_limit_k_max 23
_diffrn_reflns_limit_k_min -23
_diffrn_reflns_limit_l_max 38
_diffrn_reflns_limit_l_min -37
_diffrn_reflns_number 32683
_diffrn_reflns_theta_full 28.29
_diffrn_reflns_theta_max 28.29
_diffrn_reflns_theta_min 1.44
_exptl_absorpt_coefficient_mu 0.878
_exptl_crystal_colour orange
_exptl_crystal_density_diffrn 1.478
_exptl_crystal_density_method 'not measured'
_exptl_crystal_description plate
_exptl_crystal_F_000 2432
_refine_diff_density_max 1.167
_refine_diff_density_min -0.729
_refine_diff_density_rms 0.092
_refine_ls_extinction_coef 0.00000(9)
_refine_ls_extinction_expression Fc^*^=kFc[1+0.001xFc^2^\l^3^/sin(2\q)]^-1/4^
_refine_ls_extinction_method SHELXL
_refine_ls_goodness_of_fit_ref 0.923
_refine_ls_hydrogen_treatment mixed
_refine_ls_matrix_type full
_refine_ls_number_parameters 704
_refine_ls_number_reflns 12608
_refine_ls_number_restraints 0
_refine_ls_restrained_S_all 0.923
_refine_ls_R_factor_all 0.1423
_refine_ls_R_factor_gt 0.0546
_refine_ls_shift/su_max 0.110
_refine_ls_shift/su_mean 0.000
_refine_ls_structure_factor_coef Fsqd
_refine_ls_weighting_details 'calc w=1/[\s^2^(Fo^2^)+(0.0611P)^2^+0.0000P] where P=(Fo^2^+2Fc^2^)/3'
_refine_ls_weighting_scheme calc
_refine_ls_wR_factor_gt 0.1193
_refine_ls_wR_factor_ref 0.1472
_reflns_number_gt 6079
_reflns_number_total 12608
_reflns_threshold_expression >2sigma(I)
_cod_data_source_file ic701754u-file001_2.cif
_cod_data_source_block Compd.2
_cod_depositor_comments
;
The following automatic conversions were performed:
'_symmetry_cell_setting' value 'Monoclinic' changed to 'monoclinic'
according to '/home/saulius/struct/CIF-dictionaries/cif_core.dic'
dictionary named 'cif_core.dic' version 2.4.1 from 2010-06-29.

Automatic conversion script
Id: cif_fix_enum 1527 2010-12-29 10:47:43Z saulius 
;
_cod_original_cell_volume 5310.4(6)
_cod_original_sg_symbol_H-M 'P 1 21/n 1 '
_cod_database_code 4304271

loop_
_symmetry_equiv_pos_as_xyz
'x, y, z'
'-x+1/2, y+1/2, -z+1/2'
'-x, -y, -z'
'x-1/2, -y-1/2, z-1/2'

loop_
_atom_site_label
_atom_site_type_symbol
_atom_site_fract_x
_atom_site_fract_y
_atom_site_fract_z
_atom_site_U_iso_or_equiv
_atom_site_adp_type
_atom_site_occupancy
_atom_site_symmetry_multiplicity
_atom_site_calc_flag
_atom_site_refinement_flags
_atom_site_disorder_assembly
_atom_site_disorder_group
Ni1 Ni -0.00685(5) 0.24167(3) 0.224883(18) 0.02115(15) Uani 1 1 d . . .
Ni2 Ni -0.07788(5) 0.23472(3) 0.114579(18) 0.02208(15) Uani 1 1 d . . .
Cl1 Cl 0.10812(13) 0.55822(7) 0.09245(4) 0.0397(3) Uani 1 1 d . . .
Cl2 Cl 0.73579(13) 0.92227(7) 0.09746(4) 0.0375(3) Uani 1 1 d . . .
N1 N 0.0244(4) 0.24890(19) 0.05871(12) 0.0271(9) Uani 1 1 d . . .
N2 N 0.0082(3) 0.13164(18) 0.11218(12) 0.0246(8) Uani 1 1 d . . .
N3 N -0.0477(3) 0.35408(18) 0.22473(12) 0.0227(8) Uani 1 1 d . . .
N4 N -0.1047(3) 0.20750(19) 0.27890(11) 0.0241(8) Uani 1 1 d . . .
N5 N 0.0373(3) 0.13021(18) 0.22795(11) 0.0213(8) Uani 1 1 d . . .
N6 N -0.1646(4) 0.33786(18) 0.11117(12) 0.0225(8) Uani 1 1 d . . .
N7 N -0.2532(4) 0.21392(19) 0.07057(12) 0.0244(8) Uani 1 1 d . . .
N8 N 0.1463(4) 0.27910(18) 0.27468(12) 0.0249(8) Uani 1 1 d . . .
N9 N -0.1651(4) 0.21075(18) 0.17339(12) 0.0223(8) Uani 1 1 d . . .
N10 N 0.0824(4) 0.26537(19) 0.16559(12) 0.0250(8) Uani 1 1 d . . .
N11 N -0.2784(4) 0.22960(18) 0.17150(12) 0.0243(8) Uani 1 1 d . . .
N12 N -0.3869(4) 0.2474(2) 0.16846(15) 0.0406(10) Uani 1 1 d . . .
N13 N 0.1914(4) 0.25073(18) 0.15709(12) 0.0263(8) Uani 1 1 d . . .
N14 N 0.2928(4) 0.2367(2) 0.14737(15) 0.0414(10) Uani 1 1 d . . .
O1 O 0.1987(4) 0.6025(2) 0.12374(14) 0.0715(13) Uani 1 1 d . . .
O2 O -0.0230(4) 0.5777(3) 0.09756(14) 0.0744(14) Uani 1 1 d . . .
O3 O 0.1321(4) 0.48229(19) 0.10534(12) 0.0536(10) Uani 1 1 d . . .
O4 O 0.1303(4) 0.5720(2) 0.04566(12) 0.0620(12) Uani 1 1 d . . .
O5 O 0.7180(8) 0.9480(4) 0.05188(16) 0.173(4) Uani 1 1 d . . .
O6 O 0.6385(5) 0.8727(3) 0.0985(3) 0.182(4) Uani 1 1 d . . .
O7 O 0.7204(4) 0.9838(3) 0.12539(16) 0.0879(16) Uani 1 1 d . . .
O8 O 0.8599(4) 0.8875(2) 0.10924(15) 0.0683(12) Uani 1 1 d . . .
C1 C 0.0313(5) 0.3087(3) 0.03300(17) 0.0395(13) Uani 1 1 d . . .
H1 H -0.0067 0.3529 0.0423 0.047 Uiso 1 1 calc R . .
C2 C 0.0914(5) 0.3101(3) -0.00694(18) 0.0498(15) Uani 1 1 d . . .
H2 H 0.0954 0.3542 -0.0244 0.060 Uiso 1 1 calc R . .
C3 C 0.1455(5) 0.2450(3) -0.02039(18) 0.0488(15) Uani 1 1 d . . .
H3 H 0.1845 0.2433 -0.0481 0.059 Uiso 1 1 calc R . .
C4 C 0.1419(5) 0.1820(3) 0.00734(16) 0.0357(12) Uani 1 1 d . . .
H4 H 0.1795 0.1371 -0.0009 0.043 Uiso 1 1 calc R . .
C5 C 0.0828(4) 0.1866(2) 0.04672(15) 0.0275(10) Uani 1 1 d . . .
C6 C 0.0794(4) 0.1231(2) 0.07949(14) 0.0235(10) Uani 1 1 d . . .
C7 C 0.1606(5) 0.0571(2) 0.07385(14) 0.0273(10) Uani 1 1 d . . .
C8 C 0.2958(5) 0.0624(3) 0.08530(15) 0.0347(12) Uani 1 1 d . . .
H8 H 0.3357 0.1080 0.0956 0.042 Uiso 1 1 calc R . .
C9 C 0.3738(6) -0.0001(3) 0.08163(17) 0.0445(14) Uani 1 1 d . . .
H9 H 0.4667 0.0030 0.0898 0.053 Uiso 1 1 calc R . .
C10 C 0.3158(6) -0.0654(3) 0.06632(17) 0.0487(15) Uani 1 1 d . . .
H10 H 0.3685 -0.1079 0.0645 0.058 Uiso 1 1 calc R . .
C11 C 0.1816(6) -0.0699(3) 0.05350(16) 0.0441(14) Uani 1 1 d . . .
H11 H 0.1422 -0.1150 0.0419 0.053 Uiso 1 1 calc R . .
C12 C 0.1044(5) -0.0094(3) 0.05744(15) 0.0349(12) Uani 1 1 d . . .
H12 H 0.0117 -0.0131 0.0489 0.042 Uiso 1 1 calc R . .
C13 C 0.0090(4) 0.0740(2) 0.14843(14) 0.0262(10) Uani 1 1 d . . .
H13A H 0.0345 0.0265 0.1356 0.031 Uiso 1 1 calc R . .
H13B H -0.0809 0.0685 0.1559 0.031 Uiso 1 1 calc R . .
C14 C 0.1039(4) 0.0915(2) 0.19393(14) 0.0238(10) Uani 1 1 d . . .
H14A H 0.1420 0.0451 0.2081 0.029 Uiso 1 1 calc R . .
H14B H 0.1767 0.1224 0.1863 0.029 Uiso 1 1 calc R . .
C15 C -0.0143(4) 0.0928(2) 0.25840(14) 0.0201(9) Uani 1 1 d . . .
C16 C 0.0030(4) 0.0117(2) 0.26520(14) 0.0240(10) Uani 1 1 d . . .
C17 C -0.0745(5) -0.0382(2) 0.23627(16) 0.0327(11) Uani 1 1 d . . .
H17 H -0.1446 -0.0213 0.2131 0.039 Uiso 1 1 calc R . .
C18 C -0.0485(5) -0.1128(3) 0.24153(17) 0.0378(12) Uani 1 1 d . . .
H18 H -0.0997 -0.1470 0.2213 0.045 Uiso 1 1 calc R . .
C19 C 0.0517(5) -0.1380(3) 0.27604(17) 0.0358(12) Uani 1 1 d . . .
H19 H 0.0675 -0.1894 0.2800 0.043 Uiso 1 1 calc R . .
C20 C 0.1278(5) -0.0882(2) 0.30439(16) 0.0331(11) Uani 1 1 d . . .
H20 H 0.1976 -0.1053 0.3276 0.040 Uiso 1 1 calc R . .
C21 C 0.1040(5) -0.0138(2) 0.29955(15) 0.0298(11) Uani 1 1 d . . .
H21 H 0.1564 0.0202 0.3196 0.036 Uiso 1 1 calc R . .
C22 C -0.0953(4) 0.1347(2) 0.28823(15) 0.0251(10) Uani 1 1 d . . .
C23 C -0.1565(5) 0.1016(2) 0.32189(15) 0.0305(11) Uani 1 1 d . . .
H23 H -0.1466 0.0504 0.3280 0.037 Uiso 1 1 calc R . .
C24 C -0.2331(5) 0.1446(3) 0.34684(16) 0.0357(12) Uani 1 1 d . . .
H24 H -0.2787 0.1228 0.3695 0.043 Uiso 1 1 calc R . .
C25 C -0.2420(5) 0.2189(3) 0.33831(17) 0.0381(12) Uani 1 1 d . . .
H25 H -0.2925 0.2495 0.3553 0.046 Uiso 1 1 calc R . .
C26 C -0.1759(4) 0.2482(2) 0.30439(15) 0.0291(11) Uani 1 1 d . . .
H26 H -0.1812 0.2998 0.2989 0.035 Uiso 1 1 calc R . .
C27 C -0.3000(5) 0.1482(3) 0.05474(15) 0.0326(11) Uani 1 1 d . . .
H27 H -0.2479 0.1057 0.0634 0.039 Uiso 1 1 calc R . .
C28 C -0.4205(5) 0.1397(3) 0.02644(17) 0.0382(12) Uani 1 1 d . . .
H28 H -0.4519 0.0921 0.0166 0.046 Uiso 1 1 calc R . .
C29 C -0.4947(5) 0.2016(3) 0.01272(17) 0.0426(13) Uani 1 1 d . . .
H29 H -0.5764 0.1976 -0.0078 0.051 Uiso 1 1 calc R . .
C30 C -0.4475(5) 0.2704(3) 0.02956(17) 0.0406(13) Uani 1 1 d . . .
H30 H -0.4969 0.3138 0.0208 0.049 Uiso 1 1 calc R . .
C31 C -0.3280(4) 0.2742(2) 0.05908(15) 0.0274(10) Uani 1 1 d . . .
C32 C -0.2747(4) 0.3438(2) 0.08307(14) 0.0237(10) Uani 1 1 d . . .
C33 C -0.3528(5) 0.4126(2) 0.07482(14) 0.0266(10) Uani 1 1 d . . .
C34 C -0.3058(5) 0.4721(2) 0.05127(15) 0.0331(11) Uani 1 1 d . . .
H34 H -0.2248 0.4681 0.0398 0.040 Uiso 1 1 calc R . .
C35 C -0.3778(6) 0.5366(3) 0.04479(17) 0.0445(14) Uani 1 1 d . . .
H35 H -0.3456 0.5769 0.0290 0.053 Uiso 1 1 calc R . .
C36 C -0.4956(6) 0.5429(3) 0.06107(17) 0.0490(15) Uani 1 1 d . . .
H36 H -0.5439 0.5876 0.0567 0.059 Uiso 1 1 calc R . .
C37 C -0.5438(5) 0.4842(3) 0.08376(17) 0.0445(14) Uani 1 1 d . . .
H37 H -0.6251 0.4887 0.0950 0.053 Uiso 1 1 calc R . .
C38 C -0.4739(5) 0.4192(3) 0.09004(15) 0.0344(12) Uani 1 1 d . . .
H38 H -0.5086 0.3785 0.1048 0.041 Uiso 1 1 calc R . .
C39 C -0.1146(4) 0.3993(2) 0.14238(14) 0.0237(10) Uani 1 1 d . . .
H39A H -0.1512 0.4461 0.1283 0.028 Uiso 1 1 calc R . .
H39B H -0.0178 0.4016 0.1451 0.028 Uiso 1 1 calc R . .
C40 C -0.1512(4) 0.3910(2) 0.19181(14) 0.0242(10) Uani 1 1 d . . .
H40A H -0.1674 0.4404 0.2043 0.029 Uiso 1 1 calc R . .
H40B H -0.2337 0.3623 0.1895 0.029 Uiso 1 1 calc R . .
C41 C 0.0357(4) 0.3929(2) 0.25275(14) 0.0205(9) Uani 1 1 d . . .
C42 C 0.0273(4) 0.4744(2) 0.25691(14) 0.0223(10) Uani 1 1 d . . .
C43 C 0.0563(4) 0.5205(2) 0.22084(15) 0.0278(10) Uani 1 1 d . . .
H43 H 0.0864 0.5004 0.1940 0.033 Uiso 1 1 calc R . .
C44 C 0.0403(5) 0.5958(2) 0.22505(17) 0.0346(12) Uani 1 1 d . . .
H44 H 0.0593 0.6273 0.2007 0.042 Uiso 1 1 calc R . .
C45 C -0.0020(5) 0.6257(3) 0.26328(18) 0.0416(13) Uani 1 1 d . . .
H45 H -0.0132 0.6775 0.2652 0.050 Uiso 1 1 calc R . .
C46 C -0.0289(6) 0.5808(3) 0.29949(17) 0.0443(14) Uani 1 1 d . . .
H46 H -0.0567 0.6017 0.3265 0.053 Uiso 1 1 calc R . .
C47 C -0.0151(5) 0.5046(2) 0.29610(16) 0.0354(12) Uani 1 1 d . . .
H47 H -0.0347 0.4734 0.3206 0.042 Uiso 1 1 calc R . .
C48 C 0.1448(4) 0.3527(2) 0.28250(14) 0.0211(9) Uani 1 1 d . . .
C49 C 0.2382(4) 0.3867(2) 0.31550(15) 0.0287(11) Uani 1 1 d . . .
H49 H 0.2346 0.4383 0.3204 0.034 Uiso 1 1 calc R . .
C50 C 0.3369(5) 0.3450(3) 0.34132(16) 0.0347(12) Uani 1 1 d . . .
H50 H 0.4029 0.3677 0.3637 0.042 Uiso 1 1 calc R . .
C51 C 0.3381(5) 0.2695(3) 0.33409(16) 0.0349(11) Uani 1 1 d . . .
H51 H 0.4036 0.2392 0.3516 0.042 Uiso 1 1 calc R . .
C52 C 0.2398(5) 0.2394(2) 0.30015(15) 0.0294(11) Uani 1 1 d . . .
H52 H 0.2401 0.1877 0.2951 0.035 Uiso 1 1 calc R . .

loop_
_atom_site_aniso_label
_atom_site_aniso_U_11
_atom_site_aniso_U_22
_atom_site_aniso_U_33
_atom_site_aniso_U_23
_atom_site_aniso_U_13
_atom_site_aniso_U_12
Ni1 0.0230(3) 0.0144(3) 0.0268(3) 0.0005(2) 0.0059(2) 0.0020(2)
Ni2 0.0212(3) 0.0182(3) 0.0280(3) 0.0010(2) 0.0074(2) 0.0025(2)
Cl1 0.0348(8) 0.0476(8) 0.0394(7) 0.0119(6) 0.0145(6) 0.0120(6)
Cl2 0.0365(8) 0.0359(7) 0.0388(7) -0.0068(5) 0.0026(6) 0.0022(6)
N1 0.025(2) 0.029(2) 0.0290(19) 0.0089(16) 0.0092(17) 0.0048(16)
N2 0.025(2) 0.024(2) 0.0259(19) -0.0011(15) 0.0070(17) 0.0016(16)
N3 0.023(2) 0.0197(19) 0.0263(19) -0.0009(15) 0.0055(17) 0.0015(15)
N4 0.024(2) 0.022(2) 0.0254(19) 0.0001(15) 0.0040(17) 0.0044(16)
N5 0.025(2) 0.0183(19) 0.0206(18) 0.0000(14) 0.0038(16) 0.0018(15)
N6 0.024(2) 0.0200(19) 0.0246(19) 0.0022(15) 0.0063(17) -0.0014(15)
N7 0.026(2) 0.021(2) 0.028(2) -0.0035(15) 0.0114(17) 0.0031(16)
N8 0.022(2) 0.020(2) 0.033(2) -0.0019(15) 0.0049(17) 0.0009(15)
N9 0.021(2) 0.0175(19) 0.030(2) -0.0021(15) 0.0090(17) -0.0002(15)
N10 0.024(2) 0.0192(19) 0.031(2) 0.0020(16) 0.0033(17) 0.0026(16)
N11 0.030(2) 0.0141(19) 0.030(2) -0.0026(15) 0.0098(18) -0.0012(17)
N12 0.030(3) 0.033(3) 0.064(3) 0.007(2) 0.019(2) 0.0026(19)
N13 0.024(2) 0.018(2) 0.036(2) -0.0014(16) 0.0023(18) -0.0025(16)
N14 0.022(2) 0.039(2) 0.066(3) -0.008(2) 0.012(2) 0.0005(19)
O1 0.083(3) 0.048(3) 0.079(3) -0.009(2) -0.002(3) 0.004(2)
O2 0.049(3) 0.115(4) 0.066(3) 0.038(3) 0.034(2) 0.045(2)
O3 0.056(3) 0.040(2) 0.069(3) 0.0150(19) 0.022(2) 0.0035(18)
O4 0.070(3) 0.085(3) 0.038(2) 0.022(2) 0.028(2) 0.026(2)
O5 0.266(9) 0.214(7) 0.048(3) 0.030(4) 0.047(4) 0.184(7)
O6 0.050(3) 0.044(3) 0.435(12) 0.033(5) -0.011(5) -0.014(3)
O7 0.061(3) 0.093(4) 0.103(3) -0.064(3) -0.007(3) 0.017(3)
O8 0.035(2) 0.078(3) 0.086(3) -0.008(2) -0.008(2) 0.018(2)
C1 0.038(3) 0.035(3) 0.049(3) 0.015(2) 0.016(3) 0.012(2)
C2 0.048(4) 0.055(4) 0.055(3) 0.035(3) 0.031(3) 0.021(3)
C3 0.042(3) 0.067(4) 0.043(3) 0.020(3) 0.021(3) 0.018(3)
C4 0.035(3) 0.041(3) 0.032(3) 0.008(2) 0.010(2) 0.014(2)
C5 0.021(3) 0.029(3) 0.033(3) 0.001(2) 0.008(2) 0.003(2)
C6 0.019(2) 0.028(2) 0.024(2) -0.0015(18) 0.0023(19) -0.0012(19)
C7 0.031(3) 0.030(3) 0.021(2) -0.0003(19) 0.005(2) 0.007(2)
C8 0.037(3) 0.038(3) 0.031(3) 0.001(2) 0.009(2) 0.013(2)
C9 0.045(4) 0.051(4) 0.040(3) 0.005(3) 0.013(3) 0.021(3)
C10 0.072(5) 0.044(3) 0.034(3) 0.003(2) 0.020(3) 0.032(3)
C11 0.070(4) 0.029(3) 0.035(3) -0.004(2) 0.014(3) 0.011(3)
C12 0.034(3) 0.037(3) 0.034(3) 0.000(2) 0.006(2) 0.008(2)
C13 0.029(3) 0.021(2) 0.030(2) 0.0031(19) 0.007(2) 0.0028(19)
C14 0.024(3) 0.018(2) 0.031(2) 0.0008(18) 0.011(2) 0.0029(18)
C15 0.021(2) 0.015(2) 0.023(2) -0.0019(17) -0.0002(19) -0.0005(17)
C16 0.027(3) 0.021(2) 0.027(2) 0.0004(18) 0.011(2) -0.0005(19)
C17 0.036(3) 0.022(3) 0.040(3) 0.002(2) 0.006(2) -0.003(2)
C18 0.045(3) 0.023(3) 0.048(3) -0.005(2) 0.016(3) -0.010(2)
C19 0.044(3) 0.020(3) 0.046(3) 0.006(2) 0.016(3) -0.001(2)
C20 0.036(3) 0.027(3) 0.035(3) 0.007(2) 0.004(2) 0.006(2)
C21 0.037(3) 0.022(2) 0.029(2) -0.0002(19) 0.003(2) 0.000(2)
C22 0.022(3) 0.026(2) 0.027(2) 0.0009(19) 0.002(2) 0.0023(19)
C23 0.040(3) 0.024(2) 0.029(2) 0.0003(19) 0.012(2) -0.002(2)
C24 0.034(3) 0.039(3) 0.039(3) 0.005(2) 0.020(2) 0.001(2)
C25 0.039(3) 0.035(3) 0.044(3) -0.003(2) 0.019(3) 0.008(2)
C26 0.032(3) 0.024(3) 0.033(2) -0.0001(19) 0.009(2) 0.006(2)
C27 0.038(3) 0.027(3) 0.035(3) -0.004(2) 0.011(2) -0.001(2)
C28 0.034(3) 0.036(3) 0.045(3) -0.008(2) 0.008(3) -0.006(2)
C29 0.027(3) 0.052(4) 0.046(3) -0.009(3) -0.001(2) -0.003(3)
C30 0.036(3) 0.042(3) 0.043(3) -0.008(2) 0.003(2) 0.005(2)
C31 0.021(3) 0.033(3) 0.029(2) -0.004(2) 0.004(2) 0.002(2)
C32 0.027(3) 0.025(2) 0.021(2) -0.0006(18) 0.009(2) 0.0053(19)
C33 0.031(3) 0.023(2) 0.024(2) -0.0037(18) -0.003(2) 0.008(2)
C34 0.030(3) 0.032(3) 0.035(3) 0.002(2) -0.004(2) 0.007(2)
C35 0.058(4) 0.026(3) 0.045(3) 0.001(2) -0.006(3) 0.007(3)
C36 0.062(4) 0.038(3) 0.042(3) -0.008(3) -0.008(3) 0.026(3)
C37 0.037(3) 0.058(4) 0.038(3) -0.005(3) 0.005(3) 0.024(3)
C38 0.033(3) 0.038(3) 0.032(3) 0.001(2) 0.006(2) 0.012(2)
C39 0.024(3) 0.018(2) 0.028(2) 0.0029(18) 0.002(2) -0.0009(18)
C40 0.025(3) 0.014(2) 0.035(2) 0.0009(18) 0.009(2) 0.0017(18)
C41 0.023(3) 0.017(2) 0.022(2) -0.0002(17) 0.0053(19) 0.0010(18)
C42 0.025(3) 0.014(2) 0.028(2) -0.0002(17) 0.006(2) -0.0017(18)
C43 0.030(3) 0.022(2) 0.032(3) -0.0016(19) 0.007(2) -0.003(2)
C44 0.037(3) 0.023(3) 0.044(3) 0.004(2) 0.005(2) -0.007(2)
C45 0.054(4) 0.017(3) 0.052(3) -0.005(2) 0.004(3) 0.002(2)
C46 0.073(4) 0.024(3) 0.037(3) -0.008(2) 0.013(3) 0.012(3)
C47 0.052(3) 0.025(3) 0.031(3) 0.002(2) 0.010(2) 0.007(2)
C48 0.020(2) 0.021(2) 0.025(2) -0.0012(18) 0.0082(19) 0.0004(18)
C49 0.029(3) 0.024(2) 0.033(3) -0.003(2) 0.007(2) -0.001(2)
C50 0.029(3) 0.034(3) 0.040(3) -0.008(2) 0.001(2) -0.003(2)
C51 0.029(3) 0.033(3) 0.040(3) -0.006(2) -0.003(2) 0.005(2)
C52 0.034(3) 0.019(2) 0.034(2) -0.005(2) 0.002(2) 0.006(2)

loop_
_atom_type_symbol
_atom_type_description
_atom_type_scat_dispersion_real
_atom_type_scat_dispersion_imag
_atom_type_scat_source
C C 0.0033 0.0016 'International Tables Vol C Tables 4.2.6.8 and 6.1.1.4'
H H 0.0000 0.0000 'International Tables Vol C Tables 4.2.6.8 and 6.1.1.4'
N N 0.0061 0.0033 'International Tables Vol C Tables 4.2.6.8 and 6.1.1.4'
O O 0.0106 0.0060 'International Tables Vol C Tables 4.2.6.8 and 6.1.1.4'
Cl Cl 0.1484 0.1585 'International Tables Vol C Tables 4.2.6.8 and 6.1.1.4'
Ni Ni 0.3393 1.1124 'International Tables Vol C Tables 4.2.6.8 and 6.1.1.4'

loop_
_geom_angle_atom_site_label_1
_geom_angle_atom_site_label_2
_geom_angle_atom_site_label_3
_geom_angle
_geom_angle_site_symmetry_1
_geom_angle_site_symmetry_3
_geom_angle_publ_flag
N8 Ni1 N5 98.84(13) . . ?
N8 Ni1 N4 89.43(14) . . ?
N5 Ni1 N4 78.87(13) . . ?
N8 Ni1 N3 79.09(13) . . ?
N5 Ni1 N3 177.62(13) . . ?
N4 Ni1 N3 99.86(13) . . ?
N8 Ni1 N9 176.36(14) . . ?
N5 Ni1 N9 84.77(13) . . ?
N4 Ni1 N9 91.75(13) . . ?
N3 Ni1 N9 97.31(13) . . ?
N8 Ni1 N10 96.19(14) . . ?
N5 Ni1 N10 96.41(13) . . ?
N4 Ni1 N10 173.19(14) . . ?
N3 Ni1 N10 85.02(13) . . ?
N9 Ni1 N10 82.87(13) . . ?
N7 Ni2 N6 78.93(14) . . ?
N7 Ni2 N1 93.05(14) . . ?
N6 Ni2 N1 96.96(13) . . ?
N7 Ni2 N2 98.69(14) . . ?
N6 Ni2 N2 175.42(13) . . ?
N1 Ni2 N2 79.19(13) . . ?
N7 Ni2 N9 90.46(14) . . ?
N6 Ni2 N9 89.26(13) . . ?
N1 Ni2 N9 173.35(14) . . ?
N2 Ni2 N9 94.70(13) . . ?
N7 Ni2 N10 171.03(13) . . ?
N6 Ni2 N10 94.48(14) . . ?
N1 Ni2 N10 93.79(14) . . ?
N2 Ni2 N10 88.29(13) . . ?
N9 Ni2 N10 83.32(14) . . ?
O4 Cl1 O2 110.8(2) . . ?
O4 Cl1 O1 107.8(3) . . ?
O2 Cl1 O1 109.1(3) . . ?
O4 Cl1 O3 111.4(2) . . ?
O2 Cl1 O3 109.7(2) . . ?
O1 Cl1 O3 108.0(2) . . ?
O6 Cl2 O5 105.3(5) . . ?
O6 Cl2 O7 111.4(4) . . ?
O5 Cl2 O7 105.4(3) . . ?
O6 Cl2 O8 110.0(3) . . ?
O5 Cl2 O8 110.7(3) . . ?
O7 Cl2 O8 113.6(3) . . ?
C1 N1 C5 118.5(4) . . ?
C1 N1 Ni2 128.0(3) . . ?
C5 N1 Ni2 113.4(3) . . ?
C6 N2 C13 119.3(4) . . ?
C6 N2 Ni2 115.3(3) . . ?
C13 N2 Ni2 124.7(3) . . ?
C41 N3 C40 119.6(4) . . ?
C41 N3 Ni1 114.8(3) . . ?
C40 N3 Ni1 125.1(3) . . ?
C26 N4 C22 117.4(4) . . ?
C26 N4 Ni1 128.2(3) . . ?
C22 N4 Ni1 114.4(3) . . ?
C15 N5 C14 119.5(3) . . ?
C15 N5 Ni1 115.5(3) . . ?
C14 N5 Ni1 124.3(3) . . ?
C32 N6 C39 120.3(4) . . ?
C32 N6 Ni2 115.8(3) . . ?
C39 N6 Ni2 123.4(3) . . ?
C27 N7 C31 118.8(4) . . ?
C27 N7 Ni2 127.0(3) . . ?
C31 N7 Ni2 114.2(3) . . ?
C52 N8 C48 118.2(4) . . ?
C52 N8 Ni1 127.5(3) . . ?
C48 N8 Ni1 114.2(3) . . ?
N11 N9 Ni2 116.5(3) . . ?
N11 N9 Ni1 126.3(3) . . ?
Ni2 N9 Ni1 97.33(15) . . ?
N13 N10 Ni2 116.7(3) . . ?
N13 N10 Ni1 131.0(3) . . ?
Ni2 N10 Ni1 96.48(15) . . ?
N12 N11 N9 178.2(5) . . ?
N14 N13 N10 177.6(5) . . ?
N1 C1 C2 123.3(5) . . ?
C3 C2 C1 117.8(5) . . ?
C2 C3 C4 119.3(4) . . ?
C5 C4 C3 118.5(5) . . ?
N1 C5 C4 122.5(4) . . ?
N1 C5 C6 115.3(4) . . ?
C4 C5 C6 122.2(4) . . ?
N2 C6 C7 124.9(4) . . ?
N2 C6 C5 116.2(4) . . ?
C7 C6 C5 118.9(4) . . ?
C8 C7 C12 119.4(4) . . ?
C8 C7 C6 118.8(4) . . ?
C12 C7 C6 121.9(4) . . ?
C7 C8 C9 119.5(5) . . ?
C10 C9 C8 119.9(5) . . ?
C9 C10 C11 120.3(5) . . ?
C12 C11 C10 120.2(5) . . ?
C11 C12 C7 120.6(5) . . ?
N2 C13 C14 112.6(3) . . ?
N5 C14 C13 111.5(3) . . ?
N5 C15 C16 123.7(4) . . ?
N5 C15 C22 116.8(4) . . ?
C16 C15 C22 119.5(4) . . ?
C21 C16 C17 119.8(4) . . ?
C21 C16 C15 118.7(4) . . ?
C17 C16 C15 121.4(4) . . ?
C18 C17 C16 119.4(5) . . ?
C17 C18 C19 120.7(4) . . ?
C20 C19 C18 119.5(4) . . ?
C19 C20 C21 120.7(4) . . ?
C20 C21 C16 119.9(4) . . ?
N4 C22 C23 122.7(4) . . ?
N4 C22 C15 114.4(4) . . ?
C23 C22 C15 122.9(4) . . ?
C22 C23 C24 118.8(4) . . ?
C25 C24 C23 119.1(4) . . ?
C24 C25 C26 118.6(4) . . ?
N4 C26 C25 123.3(4) . . ?
N7 C27 C28 122.7(4) . . ?
C27 C28 C29 118.8(5) . . ?
C28 C29 C30 118.9(5) . . ?
C31 C30 C29 119.0(5) . . ?
N7 C31 C30 121.8(4) . . ?
N7 C31 C32 114.8(4) . . ?
C30 C31 C32 123.3(4) . . ?
N6 C32 C33 124.8(4) . . ?
N6 C32 C31 116.0(4) . . ?
C33 C32 C31 119.2(4) . . ?
C38 C33 C34 119.0(4) . . ?
C38 C33 C32 120.8(4) . . ?
C34 C33 C32 120.3(4) . . ?
C35 C34 C33 119.8(5) . . ?
C36 C35 C34 120.6(5) . . ?
C35 C36 C37 120.1(5) . . ?
C38 C37 C36 120.0(5) . . ?
C37 C38 C33 120.5(5) . . ?
N6 C39 C40 112.0(3) . . ?
N3 C40 C39 112.2(3) . . ?
N3 C41 C48 117.1(4) . . ?
N3 C41 C42 123.5(4) . . ?
C48 C41 C42 119.4(4) . . ?
C47 C42 C43 120.0(4) . . ?
C47 C42 C41 119.2(4) . . ?
C43 C42 C41 120.8(4) . . ?
C44 C43 C42 118.8(4) . . ?
C45 C44 C43 121.6(4) . . ?
C44 C45 C46 120.1(4) . . ?
C45 C46 C47 119.7(4) . . ?
C42 C47 C46 119.8(4) . . ?
N8 C48 C49 121.9(4) . . ?
N8 C48 C41 114.6(4) . . ?
C49 C48 C41 123.5(4) . . ?
C48 C49 C50 119.6(4) . . ?
C49 C50 C51 118.9(4) . . ?
C50 C51 C52 117.9(4) . . ?
N8 C52 C51 123.5(4) . . ?

loop_
_geom_bond_atom_site_label_1
_geom_bond_atom_site_label_2
_geom_bond_distance
_geom_bond_site_symmetry_2
_geom_bond_publ_flag
Ni1 N8 2.066(4) . ?
Ni1 N5 2.073(3) . ?
Ni1 N4 2.080(3) . ?
Ni1 N3 2.084(3) . ?
Ni1 N9 2.093(4) . ?
Ni1 N10 2.109(4) . ?
Ni2 N7 2.066(4) . ?
Ni2 N6 2.071(3) . ?
Ni2 N1 2.076(3) . ?
Ni2 N2 2.077(3) . ?
Ni2 N9 2.086(3) . ?
Ni2 N10 2.098(4) . ?
Cl1 O4 1.423(3) . ?
Cl1 O2 1.428(4) . ?
Cl1 O1 1.432(4) . ?
Cl1 O3 1.439(4) . ?
Cl2 O6 1.352(5) . ?
Cl2 O5 1.375(5) . ?
Cl2 O7 1.400(4) . ?
Cl2 O8 1.418(4) . ?
N1 C1 1.322(5) . ?
N1 C5 1.352(5) . ?
N2 C6 1.293(5) . ?
N2 C13 1.476(5) . ?
N3 C41 1.288(5) . ?
N3 C40 1.468(5) . ?
N4 C26 1.341(5) . ?
N4 C22 1.348(5) . ?
N5 C15 1.289(5) . ?
N5 C14 1.463(5) . ?
N6 C32 1.286(5) . ?
N6 C39 1.472(5) . ?
N7 C27 1.338(5) . ?
N7 C31 1.349(5) . ?
N8 C52 1.325(5) . ?
N8 C48 1.355(5) . ?
N9 N11 1.210(5) . ?
N10 N13 1.218(5) . ?
N11 N12 1.154(5) . ?
N13 N14 1.154(5) . ?
C1 C2 1.391(6) . ?
C2 C3 1.389(7) . ?
C3 C4 1.398(6) . ?
C4 C5 1.373(6) . ?
C5 C6 1.492(6) . ?
C6 C7 1.487(6) . ?
C7 C8 1.383(6) . ?
C7 C12 1.388(6) . ?
C8 C9 1.405(6) . ?
C9 C10 1.368(7) . ?
C10 C11 1.375(7) . ?
C11 C12 1.372(6) . ?
C13 C14 1.533(6) . ?
C15 C16 1.492(5) . ?
C15 C22 1.498(6) . ?
C16 C21 1.392(6) . ?
C16 C17 1.392(6) . ?
C17 C18 1.383(6) . ?
C18 C19 1.388(6) . ?
C19 C20 1.375(6) . ?
C20 C21 1.377(6) . ?
C22 C23 1.377(6) . ?
C23 C24 1.390(6) . ?
C24 C25 1.371(6) . ?
C25 C26 1.385(6) . ?
C27 C28 1.378(6) . ?
C28 C29 1.381(7) . ?
C29 C30 1.397(7) . ?
C30 C31 1.379(6) . ?
C31 C32 1.499(6) . ?
C32 C33 1.485(6) . ?
C33 C38 1.394(6) . ?
C33 C34 1.402(6) . ?
C34 C35 1.382(6) . ?
C35 C36 1.376(7) . ?
C36 C37 1.383(7) . ?
C37 C38 1.380(6) . ?
C39 C40 1.536(5) . ?
C41 C48 1.488(6) . ?
C41 C42 1.489(5) . ?
C42 C47 1.385(6) . ?
C42 C43 1.402(6) . ?
C43 C44 1.385(6) . ?
C44 C45 1.360(6) . ?
C45 C46 1.386(7) . ?
C46 C47 1.396(6) . ?
C48 C49 1.382(6) . ?
C49 C50 1.384(6) . ?
C50 C51 1.386(6) . ?
C51 C52 1.398(6) . ?
